data_7106997
loop_
_publ_author_name
'Shubhankar Kumar Bose'
'K. Geetharani'
'Sundargopal Ghosh'

_publ_section_title
;
 C-H Activation of Arenes and Heteroarenes by Tantalaborane Cluster
;
_journal_issue 43
_journal_name_full Chem.Commun.
_journal_page_first 11996
_journal_page_last 11998
_journal_paper_doi 10.1039/c1cc15394c
_journal_volume 47
_journal_year 2011
_chemical_formula_sum 'C26 H45 B5 Ta2'
_chemical_formula_weight 773.57
_chemical_name_systematic
; 
 ? 
;
_space_group_IT_number 15
_symmetry_cell_setting monoclinic
_symmetry_space_group_name_Hall '-C 2yc'
_symmetry_space_group_name_H-M 'C 1 2/c 1'
_atom_sites_solution_hydrogens geom
_atom_sites_solution_primary direct
_atom_sites_solution_secondary difmap
_audit_creation_method SHELXL-97
_cell_angle_alpha 90.00
_cell_angle_beta 100.8740(10)
_cell_angle_gamma 90.00
_cell_formula_units_Z 4
_cell_length_a 16.7619(4)
_cell_length_b 17.2045(4)
_cell_length_c 10.0036(2)
_cell_measurement_reflns_used 3898
_cell_measurement_temperature 293(2)
_cell_measurement_theta_max 26.5
_cell_measurement_theta_min 2.5
_cell_volume 2833.04(11)
_computing_cell_refinement 'APEX2/SAINT (Bruker, 2004)'
_computing_data_collection 'APEX2 (Bruker, 2004)'
_computing_data_reduction 'SAINT/XPREP (Bruker, 2004)'
_computing_molecular_graphics 'ORTEP3 (Farrugia, 1997) and Mercury (Bruno et al., 2002)'
_computing_publication_material 'SHELXL-97 (Sheldrick, 1997)'
_computing_structure_refinement 'SHELXL-97 (Sheldrick, 1997)'
_computing_structure_solution 'SIR92 (Altornare et al., 1993)'
_diffrn_ambient_temperature 293(2)
_diffrn_measured_fraction_theta_full 0.982
_diffrn_measured_fraction_theta_max 0.955
_diffrn_measurement_device_type 'Bruker axs kappa apex2 CCD Diffractometer'
_diffrn_measurement_method '\w and \f scan'
_diffrn_radiation_monochromator graphite
_diffrn_radiation_source 'fine-focus sealed tube'
_diffrn_radiation_type MoK\a
_diffrn_radiation_wavelength 0.71073
_diffrn_reflns_av_R_equivalents 0.0302
_diffrn_reflns_av_sigmaI/netI 0.0356
_diffrn_reflns_limit_h_max 22
_diffrn_reflns_limit_h_min -22
_diffrn_reflns_limit_k_max 22
_diffrn_reflns_limit_k_min -19
_diffrn_reflns_limit_l_max 12
_diffrn_reflns_limit_l_min -12
_diffrn_reflns_number 10619
_diffrn_reflns_theta_full 25.00
_diffrn_reflns_theta_max 28.31
_diffrn_reflns_theta_min 2.47
_diffrn_standards_decay_% 0
_exptl_absorpt_coefficient_mu 7.732
_exptl_absorpt_correction_T_max 0.492
_exptl_absorpt_correction_T_min 0.388
_exptl_absorpt_correction_type multi-scan
_exptl_absorpt_process_details 'SADABS (Bruker, 1999)'
_exptl_crystal_colour red
_exptl_crystal_density_diffrn 1.814
_exptl_crystal_density_method 'not measured'
_exptl_crystal_description plate
_exptl_crystal_F_000 1488
_exptl_crystal_size_max 0.18
_exptl_crystal_size_mid 0.15
_exptl_crystal_size_min 0.12
_refine_diff_density_max 0.924
_refine_diff_density_min -0.873
_refine_diff_density_rms 0.123
_refine_ls_extinction_method none
_refine_ls_goodness_of_fit_ref 1.006
_refine_ls_hydrogen_treatment mixed
_refine_ls_matrix_type full
_refine_ls_number_parameters 175
_refine_ls_number_reflns 3368
_refine_ls_number_restraints 12
_refine_ls_restrained_S_all 1.009
_refine_ls_R_factor_all 0.0441
_refine_ls_R_factor_gt 0.0264
_refine_ls_shift/su_max 0.001
_refine_ls_shift/su_mean 0.000
_refine_ls_structure_factor_coef Fsqd
_refine_ls_weighting_details 'calc w=1/[\s^2^(Fo^2^)+(0.0275P)^2^+6.5223P] where P=(Fo^2^+2Fc^2^)/3'
_refine_ls_weighting_scheme calc
_refine_ls_wR_factor_gt 0.0565
_refine_ls_wR_factor_ref 0.0630
_reflns_number_gt 2517
_reflns_number_total 3368
_reflns_threshold_expression >2sigma(I)
_cod_data_source_file c1cc15394c.txt
_cod_data_source_block shelxl3
_cod_depositor_comments
;
The following automatic conversions were performed:

'_exptl_absorpt_correction_type' value 'multi-scan ' changed to
'multi-scan' according to the built-in table from CIF Core dictionary
named 'cif_core.dic' version 2.4.1 from 2010-06-29.

Automatic conversion script
Id: cif_fix_values 1715 2011-07-08 13:25:40Z adriana 
;
_cod_original_sg_symbol_H-M C2/c
_cod_database_code 7106997

loop_
_symmetry_equiv_pos_as_xyz
'x, y, z'
'-x, y, -z+1/2'
'x+1/2, y+1/2, z'
'-x+1/2, y+1/2, -z+1/2'
'-x, -y, -z'
'x, -y, z-1/2'
'-x+1/2, -y+1/2, -z'
'x+1/2, -y+1/2, z-1/2'

loop_
_atom_site_label
_atom_site_type_symbol
_atom_site_fract_x
_atom_site_fract_y
_atom_site_fract_z
_atom_site_U_iso_or_equiv
_atom_site_adp_type
_atom_site_occupancy
_atom_site_symmetry_multiplicity
_atom_site_calc_flag
_atom_site_refinement_flags
_atom_site_disorder_assembly
_atom_site_disorder_group
B1 B -0.0405(4) 0.1120(4) 0.0885(7) 0.0435(15) Uani 1 1 d . . .
B2 B 0.0000 0.2683(5) 0.2500 0.0369(19) Uani 1 2 d S . .
B3 B -0.0415(3) 0.2179(4) 0.0989(6) 0.0374(13) Uani 1 1 d D . .
C6A C 0.2836(8) 0.1403(7) 0.3441(12) 0.123(6) Uani 0.353(3) 1 d PD A 1
H6A1 H 0.2651 0.1523 0.4268 0.184 Uiso 0.353(3) 1 calc PR A 1
H6A2 H 0.3355 0.1643 0.3456 0.184 Uiso 0.353(3) 1 calc PR A 1
H6A3 H 0.2887 0.0850 0.3361 0.184 Uiso 0.353(3) 1 calc PR A 1
C1A C 0.2230(8) 0.1709(7) 0.2235(12) 0.0478(15) Uani 0.353(3) 1 d PRD A 1
C2A C 0.1902(8) 0.1178(7) 0.1188(12) 0.0501(15) Uani 0.353(3) 1 d PRD A 1
C3A C 0.1413(8) 0.1605(7) 0.0124(12) 0.063(2) Uani 0.353(3) 1 d PRD A 1
C4A C 0.1439(8) 0.2400(7) 0.0514(12) 0.075(3) Uani 0.353(3) 1 d PRD A 1
C5A C 0.1944(8) 0.2464(7) 0.1818(12) 0.066(2) Uani 0.353(3) 1 d PRD A 1
C7A C 0.1920(8) 0.0413(7) 0.0465(12) 0.064(3) Uani 0.353(3) 1 d PRD A 1
H7A1 H 0.1558 0.0054 0.0781 0.095 Uiso 0.353(3) 1 calc PR A 1
H7A2 H 0.2462 0.0208 0.0651 0.095 Uiso 0.353(3) 1 calc PR A 1
H7A3 H 0.1752 0.0490 -0.0497 0.095 Uiso 0.353(3) 1 calc PR A 1
C8A C 0.0928(11) 0.1688(14) -0.1332(13) 0.065(3) Uani 0.353(3) 1 d PD A 1
H8A1 H 0.0427 0.1952 -0.1313 0.098 Uiso 0.353(3) 1 calc PR A 1
H8A2 H 0.0816 0.1181 -0.1725 0.098 Uiso 0.353(3) 1 calc PR A 1
H8A3 H 0.1240 0.1981 -0.1869 0.098 Uiso 0.353(3) 1 calc PR A 1
C9A C 0.1267(14) 0.3273(9) 0.019(3) 0.079(4) Uani 0.353(3) 1 d PD A 1
H9A1 H 0.1675 0.3477 -0.0272 0.118 Uiso 0.353(3) 1 calc PR A 1
H9A2 H 0.1278 0.3554 0.1021 0.118 Uiso 0.353(3) 1 calc PR A 1
H9A3 H 0.0742 0.3328 -0.0384 0.118 Uiso 0.353(3) 1 calc PR A 1
C10A C 0.2439(13) 0.300(2) 0.291(4) 0.114(9) Uani 0.353(3) 1 d PD A 1
H10A H 0.2430 0.2800 0.3797 0.171 Uiso 0.353(3) 1 calc PR A 1
H10B H 0.2203 0.3514 0.2826 0.171 Uiso 0.353(3) 1 calc PR A 1
H10C H 0.2990 0.3033 0.2770 0.171 Uiso 0.353(3) 1 calc PR A 1
C6B C 0.2827(4) 0.1678(4) 0.3531(6) 0.123(6) Uani 0.647(3) 1 d PD A 2
H6B1 H 0.3216 0.1265 0.3571 0.184 Uiso 0.647(3) 1 calc PR A 2
H6B2 H 0.2541 0.1626 0.4272 0.184 Uiso 0.647(3) 1 calc PR A 2
H6B3 H 0.3103 0.2169 0.3597 0.184 Uiso 0.647(3) 1 calc PR A 2
C1B C 0.2228(4) 0.1636(4) 0.2194(6) 0.0478(15) Uani 0.647(3) 1 d PRD A 2
C2B C 0.1899(4) 0.1105(4) 0.1146(6) 0.0501(15) Uani 0.647(3) 1 d PRD A 2
C3B C 0.1410(4) 0.1533(4) 0.0082(6) 0.063(2) Uani 0.647(3) 1 d PRD A 2
C4B C 0.1436(4) 0.2327(4) 0.0472(6) 0.075(3) Uani 0.647(3) 1 d PRD A 2
C5B C 0.1942(4) 0.2391(4) 0.1777(6) 0.066(2) Uani 0.647(3) 1 d PRD A 2
C7B C 0.2161(4) 0.0254(4) 0.1328(6) 0.064(3) Uani 0.647(3) 1 d PRD A 2
H7B1 H 0.2204 0.0038 0.0459 0.095 Uiso 0.647(3) 1 calc PR A 2
H7B2 H 0.1766 -0.0032 0.1707 0.095 Uiso 0.647(3) 1 calc PR A 2
H7B3 H 0.2679 0.0223 0.1930 0.095 Uiso 0.647(3) 1 calc PR A 2
C8B C 0.1013(6) 0.1075(7) -0.1178(9) 0.065(3) Uani 0.647(3) 1 d PD A 2
H8B1 H 0.0472 0.1267 -0.1496 0.098 Uiso 0.647(3) 1 calc PR A 2
H8B2 H 0.0989 0.0535 -0.0950 0.098 Uiso 0.647(3) 1 calc PR A 2
H8B3 H 0.1327 0.1137 -0.1881 0.098 Uiso 0.647(3) 1 calc PR A 2
C9B C 0.0996(7) 0.2895(7) -0.0616(12) 0.079(4) Uani 0.647(3) 1 d PD A 2
H9B1 H 0.1377 0.3102 -0.1128 0.118 Uiso 0.647(3) 1 calc PR A 2
H9B2 H 0.0763 0.3312 -0.0179 0.118 Uiso 0.647(3) 1 calc PR A 2
H9B3 H 0.0573 0.2624 -0.1218 0.118 Uiso 0.647(3) 1 calc PR A 2
C10B C 0.2066(7) 0.3234(8) 0.232(2) 0.114(9) Uani 0.647(3) 1 d PD A 2
H10D H 0.1563 0.3514 0.2098 0.171 Uiso 0.647(3) 1 calc PR A 2
H10E H 0.2470 0.3487 0.1912 0.171 Uiso 0.647(3) 1 calc PR A 2
H10F H 0.2242 0.3223 0.3292 0.171 Uiso 0.647(3) 1 calc PR A 2
C11 C 0.0000 0.3596(4) 0.2500 0.0381(17) Uani 1 2 d S . .
C12 C 0.0439(3) 0.4034(4) 0.3580(6) 0.0495(14) Uani 1 1 d . . .
H12 H 0.0735 0.3773 0.4325 0.059 Uiso 1 1 calc R . .
C13 C 0.0447(4) 0.4846(4) 0.3578(7) 0.0651(18) Uani 1 1 d . . .
H13 H 0.0753 0.5115 0.4304 0.078 Uiso 1 1 calc R . .
C14 C 0.0000 0.5246(6) 0.2500 0.071(3) Uani 1 2 d S . .
H14 H 0.0000 0.5786 0.2500 0.085 Uiso 1 2 calc SR . .
Ta1 Ta 0.078823(10) 0.165596(12) 0.206179(18) 0.03133(7) Uani 1 1 d . . .
H1X H -0.065(4) 0.088(4) -0.012(6) 0.08(2) Uiso 1 1 d . . .
H1Z H 0.018(3) 0.077(3) 0.122(5) 0.045(14) Uiso 1 1 d . . .
H1Y H -0.074(3) 0.090(3) 0.164(6) 0.067(18) Uiso 1 1 d . . .
H3B H -0.058(3) 0.246(3) 0.009(5) 0.043(14) Uiso 1 1 d . . .
H3A H -0.1057(11) 0.207(3) 0.104(5) 0.050(15) Uiso 1 1 d D . .

loop_
_atom_site_aniso_label
_atom_site_aniso_U_11
_atom_site_aniso_U_22
_atom_site_aniso_U_33
_atom_site_aniso_U_23
_atom_site_aniso_U_13
_atom_site_aniso_U_12
B1 0.033(3) 0.057(4) 0.043(4) -0.014(3) 0.014(3) -0.009(3)
B2 0.026(3) 0.052(6) 0.033(4) 0.000 0.007(3) 0.000
B3 0.027(3) 0.054(4) 0.032(3) 0.003(3) 0.008(2) 0.003(2)
C6A 0.030(3) 0.277(18) 0.059(5) 0.023(7) 0.002(3) -0.010(6)
C1A 0.021(2) 0.088(5) 0.037(3) -0.008(3) 0.0113(19) -0.011(3)
C2A 0.027(2) 0.060(4) 0.069(4) -0.016(3) 0.026(2) -0.006(3)
C3A 0.025(2) 0.133(7) 0.034(3) -0.005(4) 0.013(2) -0.002(3)
C4A 0.049(3) 0.104(6) 0.088(5) 0.056(5) 0.053(4) 0.032(4)
C5A 0.064(4) 0.055(4) 0.098(5) -0.036(4) 0.066(4) -0.033(3)
C7A 0.043(5) 0.052(6) 0.105(9) 0.018(6) 0.039(5) 0.024(4)
C8A 0.048(4) 0.112(9) 0.038(4) -0.010(6) 0.012(3) -0.018(7)
C9A 0.066(7) 0.076(9) 0.109(12) 0.049(7) 0.056(7) 0.014(6)
C10A 0.066(9) 0.086(12) 0.22(2) -0.079(13) 0.100(13) -0.045(9)
C6B 0.030(3) 0.277(18) 0.059(5) 0.023(7) 0.002(3) -0.010(6)
C1B 0.021(2) 0.088(5) 0.037(3) -0.008(3) 0.0113(19) -0.011(3)
C2B 0.027(2) 0.060(4) 0.069(4) -0.016(3) 0.026(2) -0.006(3)
C3B 0.025(2) 0.133(7) 0.034(3) -0.005(4) 0.013(2) -0.002(3)
C4B 0.049(3) 0.104(6) 0.088(5) 0.056(5) 0.053(4) 0.032(4)
C5B 0.064(4) 0.055(4) 0.098(5) -0.036(4) 0.066(4) -0.033(3)
C7B 0.043(5) 0.052(6) 0.105(9) 0.018(6) 0.039(5) 0.024(4)
C8B 0.048(4) 0.112(9) 0.038(4) -0.010(6) 0.012(3) -0.018(7)
C9B 0.066(7) 0.076(9) 0.109(12) 0.049(7) 0.056(7) 0.014(6)
C10B 0.066(9) 0.086(12) 0.22(2) -0.079(13) 0.100(13) -0.045(9)
C11 0.022(3) 0.054(5) 0.042(4) 0.000 0.014(3) 0.000
C12 0.043(3) 0.053(4) 0.054(4) -0.009(3) 0.014(2) -0.003(3)
C13 0.068(4) 0.057(5) 0.076(5) -0.020(3) 0.028(3) -0.012(3)
C14 0.071(6) 0.058(7) 0.093(8) 0.000 0.043(6) 0.000
Ta1 0.02256(9) 0.04252(13) 0.03094(12) -0.00079(9) 0.01026(7) 0.00048(9)

loop_
_atom_type_symbol
_atom_type_description
_atom_type_scat_dispersion_real
_atom_type_scat_dispersion_imag
_atom_type_scat_source
C C 0.0033 0.0016 'International Tables Vol C Tables 4.2.6.8 and 6.1.1.4'
H H 0.0000 0.0000 'International Tables Vol C Tables 4.2.6.8 and 6.1.1.4'
Ta Ta -0.7052 6.5227 'International Tables Vol C Tables 4.2.6.8 and 6.1.1.4'
B B 0.0013 0.0007 'International Tables Vol C Tables 4.2.6.8 and 6.1.1.4'

loop_
_geom_angle_atom_site_label_1
_geom_angle_atom_site_label_2
_geom_angle_atom_site_label_3
_geom_angle
_geom_angle_site_symmetry_1
_geom_angle_site_symmetry_3
B3 B1 Ta1 65.7(3) . .
B3 B1 Ta1 64.5(3) . 2
Ta1 B1 Ta1 76.18(19) . 2
B3 B1 H1X 115(3) . .
Ta1 B1 H1X 139(3) . .
Ta1 B1 H1X 143(3) 2 .
B3 B1 H1Z 122(2) . .
Ta1 B1 H1Z 57(2) . .
Ta1 B1 H1Z 108(2) 2 .
H1X B1 H1Z 103(4) . .
B3 B1 H1Y 107(3) . .
Ta1 B1 H1Y 107(3) . .
Ta1 B1 H1Y 45(3) 2 .
H1X B1 H1Y 111(4) . .
H1Z B1 H1Y 98(4) . .
C11 B2 B3 119.4(3) . .
C11 B2 B3 119.4(3) . 2
B3 B2 B3 121.3(7) . 2
C11 B2 Ta1 140.27(15) . .
B3 B2 Ta1 66.9(3) . .
B3 B2 Ta1 68.8(3) 2 .
C11 B2 Ta1 140.28(15) . 2
B3 B2 Ta1 68.8(3) . 2
B3 B2 Ta1 66.9(3) 2 2
Ta1 B2 Ta1 79.5(3) . 2
B2 B3 B1 122.1(5) . .
B2 B3 Ta1 67.7(3) . .
B1 B3 Ta1 67.4(3) . .
B2 B3 Ta1 66.4(3) . 2
B1 B3 Ta1 70.7(3) . 2
Ta1 B3 Ta1 78.90(19) . 2
B2 B3 H3B 122(3) . .
B1 B3 H3B 115(3) . .
Ta1 B3 H3B 133(3) . .
Ta1 B3 H3B 148(3) 2 .
B2 B3 H3A 106(3) . .
B1 B3 H3A 81(3) . .
Ta1 B3 H3A 134(3) . .
Ta1 B3 H3A 59(3) 2 .
H3B B3 H3A 91(4) . .
C1A C6A H6A1 109.5 . .
C1A C6A H6A2 109.5 . .
H6A1 C6A H6A2 109.5 . .
C1A C6A H6A3 109.5 . .
H6A1 C6A H6A3 109.5 . .
H6A2 C6A H6A3 109.5 . .
C5A C1A C2A 108.0 . .
C5A C1A C6A 133.5 . .
C2A C1A C6A 118.2 . .
C5A C1A Ta1 74.5(3) . .
C2A C1A Ta1 71.1(3) . .
C6A C1A Ta1 124.1(3) . .
C3A C2A C1A 108.0 . .
C3A C2A C7A 98.8 . .
C1A C2A C7A 151.2 . .
C3A C2A Ta1 73.2(2) . .
C1A C2A Ta1 74.1(3) . .
C7A C2A Ta1 125.0(3) . .
C4A C3A C2A 108.0 . .
C4A C3A C8A 98.9(10) . .
C2A C3A C8A 152.5(10) . .
C4A C3A Ta1 74.7(3) . .
C2A C3A Ta1 71.8(2) . .
C8A C3A Ta1 122.4(10) . .
C3A C4A C5A 108.0 . .
C3A C4A C9A 151.6(11) . .
C5A C4A C9A 99.9(11) . .
C3A C4A Ta1 70.9(3) . .
C5A C4A Ta1 73.5(3) . .
C9A C4A Ta1 123.9(11) . .
C1A C5A C4A 108.0 . .
C1A C5A C10A 103.7(15) . .
C4A C5A C10A 147.2(17) . .
C1A C5A Ta1 71.3(3) . .
C4A C5A Ta1 72.5(3) . .
C10A C5A Ta1 127.1(15) . .
C1B C6B H6B1 109.5 . .
C1B C6B H6B2 109.5 . .
H6B1 C6B H6B2 109.5 . .
C1B C6B H6B3 109.5 . .
H6B1 C6B H6B3 109.5 . .
H6B2 C6B H6B3 109.5 . .
C2B C1B C5B 108.0 . .
C2B C1B C6B 141.5 . .
C5B C1B C6B 110.3 . .
C2B C1B Ta1 73.84(17) . .
C5B C1B Ta1 71.90(15) . .
C6B C1B Ta1 122.80(16) . .
C1B C2B C3B 108.0 . .
C1B C2B C7B 117.7 . .
C3B C2B C7B 134.2 . .
C1B C2B Ta1 71.82(16) . .
C3B C2B Ta1 72.79(13) . .
C7B C2B Ta1 123.69(16) . .
C2B C3B C4B 108.0 . .
C2B C3B C8B 116.9(5) . .
C4B C3B C8B 135.1(5) . .
C2B C3B Ta1 73.03(13) . .
C4B C3B Ta1 71.71(16) . .
C8B C3B Ta1 122.2(6) . .
C5B C4B C3B 108.0 . .
C5B C4B C9B 136.3(6) . .
C3B C4B C9B 115.5(6) . .
C5B C4B Ta1 72.08(15) . .
C3B C4B Ta1 73.89(17) . .
C9B C4B Ta1 124.0(5) . .
C4B C5B C1B 108.0 . .
C4B C5B C10B 114.4(8) . .
C1B C5B C10B 137.5(8) . .
C4B C5B Ta1 73.20(14) . .
C1B C5B Ta1 73.41(14) . .
C10B C5B Ta1 121.0(6) . .
C2B C7B H7B1 109.5 . .
C2B C7B H7B2 109.5 . .
H7B1 C7B H7B2 109.5 . .
C2B C7B H7B3 109.5 . .
H7B1 C7B H7B3 109.5 . .
H7B2 C7B H7B3 109.5 . .
C3B C8B H8B1 109.5 . .
C3B C8B H8B2 109.5 . .
H8B1 C8B H8B2 109.5 . .
C3B C8B H8B3 109.5 . .
H8B1 C8B H8B3 109.5 . .
H8B2 C8B H8B3 109.5 . .
C4B C9B H9B1 109.5 . .
C4B C9B H9B2 109.5 . .
H9B1 C9B H9B2 109.5 . .
C4B C9B H9B3 109.5 . .
H9B1 C9B H9B3 109.5 . .
H9B2 C9B H9B3 109.5 . .
C5B C10B H10D 109.5 . .
C5B C10B H10E 109.5 . .
H10D C10B H10E 109.5 . .
C5B C10B H10F 109.5 . .
H10D C10B H10F 109.5 . .
H10E C10B H10F 109.5 . .
C12 C11 C12 115.1(8) 2 .
C12 C11 B2 122.5(4) 2 .
C12 C11 B2 122.5(4) . .
C13 C12 C11 122.7(6) . .
C13 C12 H12 118.7 . .
C11 C12 H12 118.7 . .
C14 C13 C12 119.8(7) . .
C14 C13 H13 120.1 . .
C12 C13 H13 120.1 . .
C13 C14 C13 120.0(9) . 2
C13 C14 H14 120.0 . .
C13 C14 H14 120.0 2 .
B3 Ta1 B2 45.38(16) . .
B3 Ta1 B1 46.8(2) . .
B2 Ta1 B1 86.0(2) . .
B3 Ta1 B3 83.6(2) . 2
B2 Ta1 B3 44.81(16) . 2
B1 Ta1 B3 103.7(2) . 2
B3 Ta1 C2A 130.9(3) . .
B2 Ta1 C2A 149.8(3) . .
B1 Ta1 C2A 110.0(3) . .
B3 Ta1 C2A 143.1(3) 2 .
B3 Ta1 C3A 96.7(3) . .
B2 Ta1 C3A 122.9(3) . .
B1 Ta1 C3A 92.4(3) . .
B3 Ta1 C3A 157.6(4) 2 .
C2A Ta1 C3A 35.0(2) . .
B3 Ta1 C5B 113.6(2) . .
B2 Ta1 C5B 97.1(2) . .
B1 Ta1 C5B 142.9(2) . .
B3 Ta1 C5B 104.3(2) 2 .
C2A Ta1 C5B 54.6(4) . .
C3A Ta1 C5B 55.0(4) . .
B3 Ta1 C4B 88.2(2) . .
B2 Ta1 C4B 96.0(2) . .
B1 Ta1 C4B 108.2(2) . .
B3 Ta1 C4B 126.6(2) 2 .
C2A Ta1 C4B 55.2(3) . .
C3A Ta1 C4B 31.4(4) . .
C5B Ta1 C4B 34.72(11) . .
B3 Ta1 C1B 145.5(2) . .
B2 Ta1 C1B 127.7(2) . .
B1 Ta1 C1B 142.1(2) . .
B3 Ta1 C1B 112.7(2) 2 .
C2A Ta1 C1B 32.1(4) . .
C3A Ta1 C1B 56.5(3) . .
C5B Ta1 C1B 34.68(11) . .
C4B Ta1 C1B 57.48(18) . .
B3 Ta1 C1A 144.1(3) . .
B2 Ta1 C1A 124.5(3) . .
B1 Ta1 C1A 144.8(4) . .
B3 Ta1 C1A 110.5(3) 2 .
C2A Ta1 C1A 34.81(19) . .
C3A Ta1 C1A 57.7(3) . .
C5B Ta1 C1A 32.1(4) . .
C4B Ta1 C1A 56.6(3) . .
C1B Ta1 C1A 3.1(5) . .
B3 Ta1 C3B 97.4(2) . .
B2 Ta1 C3B 125.22(17) . .
B1 Ta1 C3B 90.8(2) . .
B3 Ta1 C3B 160.5(2) 2 .
C2A Ta1 C3B 33.9(3) . .
C3A Ta1 C3B 3.0(5) . .
C5B Ta1 C3B 57.36(18) . .
C4B Ta1 C3B 34.40(10) . .
C1B Ta1 C3B 57.11(17) . .
C1A Ta1 C3B 58.4(4) . .
B3 Ta1 C2B 130.6(2) . .
B2 Ta1 C2B 152.3(2) . .
B1 Ta1 C2B 107.8(2) . .
B3 Ta1 C2B 144.41(19) 2 .
C2A Ta1 C2B 2.8(5) . .
C3A Ta1 C2B 35.5(3) . .
C5B Ta1 C2B 57.32(17) . .
C4B Ta1 C2B 57.13(17) . .
C1B Ta1 C2B 34.34(10) . .
C1A Ta1 C2B 37.1(4) . .
C3B Ta1 C2B 34.17(10) . .
B3 Ta1 H1Z 76.0(15) . .
B2 Ta1 H1Z 114.4(15) . .
B1 Ta1 H1Z 29.5(15) . .
B3 Ta1 H1Z 117.7(14) 2 .
C2A Ta1 H1Z 87.3(15) . .
C3A Ta1 H1Z 83.8(14) . .
C5B Ta1 H1Z 137.9(14) . .
C4B Ta1 H1Z 111.0(14) . .
C1B Ta1 H1Z 117.2(15) . .
C1A Ta1 H1Z 120.3(15) . .
C3B Ta1 H1Z 81.2(14) . .
C2B Ta1 H1Z 84.7(15) . .

loop_
_geom_bond_atom_site_label_1
_geom_bond_atom_site_label_2
_geom_bond_distance
_geom_bond_site_symmetry_2
B1 B3 1.826(9) .
B1 Ta1 2.313(6) .
B1 Ta1 2.445(6) 2
B1 H1X 1.09(6) .
B1 H1Z 1.14(5) .
B1 H1Y 1.09(6) .
B2 C11 1.570(12) .
B2 B3 1.767(7) .
B2 B3 1.767(7) 2
B2 Ta1 2.298(7) .
B2 Ta1 2.298(7) 2
B3 Ta1 2.283(6) .
B3 Ta1 2.338(6) 2
B3 H3B 1.01(5) .
B3 H3A 1.103(10) .
C6A C1A 1.5162 .
C6A H6A1 0.9600 .
C6A H6A2 0.9600 .
C6A H6A3 0.9600 .
C1A C5A 1.4200 .
C1A C2A 1.4200 .
C1A Ta1 2.392(13) .
C2A C3A 1.4200 .
C2A C7A 1.5041 .
C2A Ta1 2.354(14) .
C3A C4A 1.4200 .
C3A C8A 1.534(9) .
C3A Ta1 2.372(14) .
C4A C5A 1.4200 .
C4A C9A 1.552(9) .
C4A Ta1 2.421(14) .
C5A C10A 1.548(10) .
C5A Ta1 2.434(14) .
C7A H7A1 0.9600 .
C7A H7A2 0.9600 .
C7A H7A3 0.9600 .
C8A H8A1 0.9600 .
C8A H8A2 0.9600 .
C8A H8A3 0.9600 .
C9A H9A1 0.9600 .
C9A H9A2 0.9600 .
C9A H9A3 0.9600 .
C10A H10A 0.9600 .
C10A H10B 0.9600 .
C10A H10C 0.9600 .
C6B C1B 1.5154 .
C6B H6B1 0.9600 .
C6B H6B2 0.9600 .
C6B H6B3 0.9600 .
C1B C2B 1.4200 .
C1B C5B 1.4200 .
C1B Ta1 2.392(7) .
C2B C3B 1.4200 .
C2B C7B 1.5297 .
C2B Ta1 2.418(7) .
C3B C4B 1.4200 .
C3B C8B 1.528(8) .
C3B Ta1 2.415(7) .
C4B C5B 1.4200 .
C4B C9B 1.543(8) .
C4B Ta1 2.387(7) .
C5B C10B 1.549(8) .
C5B Ta1 2.372(8) .
C7B H7B1 0.9600 .
C7B H7B2 0.9600 .
C7B H7B3 0.9600 .
C8B H8B1 0.9600 .
C8B H8B2 0.9600 .
C8B H8B3 0.9600 .
C9B H9B1 0.9600 .
C9B H9B2 0.9600 .
C9B H9B3 0.9600 .
C10B H10D 0.9600 .
C10B H10E 0.9600 .
C10B H10F 0.9600 .
C11 C12 1.406(7) 2
C11 C12 1.406(7) .
C12 C13 1.396(8) .
C12 H12 0.9300 .
C13 C14 1.376(8) .
C13 H13 0.9300 .
C14 C13 1.376(8) 2
C14 H14 0.9300 .
Ta1 B3 2.338(6) 2
Ta1 H1Z 1.94(5) .

loop_
_geom_torsion_atom_site_label_1
_geom_torsion_atom_site_label_2
_geom_torsion_atom_site_label_3
_geom_torsion_atom_site_label_4
_geom_torsion
_geom_torsion_site_symmetry_1
_geom_torsion_site_symmetry_4
C11 B2 B3 B1 177.7(3) . .
B3 B2 B3 B1 -2.3(3) 2 .
Ta1 B2 B3 B1 41.7(4) . .
Ta1 B2 B3 B1 -45.5(4) 2 .
C11 B2 B3 Ta1 136.00(10) . .
B3 B2 B3 Ta1 -44.00(10) 2 .
Ta1 B2 B3 Ta1 -87.25(19) 2 .
C11 B2 B3 Ta1 -136.75(11) . 2
B3 B2 B3 Ta1 43.25(11) 2 2
Ta1 B2 B3 Ta1 87.25(19) . 2
Ta1 B1 B3 B2 -41.8(3) . .
Ta1 B1 B3 B2 43.8(3) 2 .
Ta1 B1 B3 Ta1 85.68(16) 2 .
Ta1 B1 B3 Ta1 -85.68(16) . 2
C5A C1A C2A C3A 0.0 . .
C6A C1A C2A C3A -174.8 . .
Ta1 C1A C2A C3A 65.9(3) . .
C5A C1A C2A C7A 158.0 . .
C6A C1A C2A C7A -16.8 . .
Ta1 C1A C2A C7A -136.1(3) . .
C5A C1A C2A Ta1 -65.9(3) . .
C6A C1A C2A Ta1 119.3(3) . .
C1A C2A C3A C4A 0.0 . .
C7A C2A C3A C4A -169.5 . .
Ta1 C2A C3A C4A 66.5(3) . .
C1A C2A C3A C8A 167.3(19) . .
C7A C2A C3A C8A -2.2(19) . .
Ta1 C2A C3A C8A -126(2) . .
C1A C2A C3A Ta1 -66.5(3) . .
C7A C2A C3A Ta1 124.0(3) . .
C2A C3A C4A C5A 0.0 . .
C8A C3A C4A C5A -174.1(9) . .
Ta1 C3A C4A C5A 64.6(3) . .
C2A C3A C4A C9A 169(2) . .
C8A C3A C4A C9A -5.4(19) . .
Ta1 C3A C4A C9A -127(2) . .
C2A C3A C4A Ta1 -64.6(3) . .
C8A C3A C4A Ta1 121.3(10) . .
C2A C1A C5A C4A 0.0 . .
C6A C1A C5A C4A 173.7 . .
Ta1 C1A C5A C4A -63.7(3) . .
C2A C1A C5A C10A -171.3(13) . .
C6A C1A C5A C10A 2.4(13) . .
Ta1 C1A C5A C10A 125.0(14) . .
C2A C1A C5A Ta1 63.7(3) . .
C6A C1A C5A Ta1 -122.6(3) . .
C3A C4A C5A C1A 0.0 . .
C9A C4A C5A C1A -174.6(10) . .
Ta1 C4A C5A C1A 62.9(3) . .
C3A C4A C5A C10A 164(2) . .
C9A C4A C5A C10A -10(2) . .
Ta1 C4A C5A C10A -133(2) . .
C3A C4A C5A Ta1 -62.9(3) . .
C9A C4A C5A Ta1 122.6(11) . .
C5B C1B C2B C3B 0.0 . .
C6B C1B C2B C3B -172.9 . .
Ta1 C1B C2B C3B 64.27(15) . .
C5B C1B C2B C7B 176.6 . .
C6B C1B C2B C7B 3.6 . .
Ta1 C1B C2B C7B -119.14(15) . .
C5B C1B C2B Ta1 -64.27(15) . .
C6B C1B C2B Ta1 122.78(15) . .
C1B C2B C3B C4B 0.0 . .
C7B C2B C3B C4B -175.8 . .
Ta1 C2B C3B C4B 63.63(18) . .
C1B C2B C3B C8B 178.3(5) . .
C7B C2B C3B C8B 2.5(5) . .
Ta1 C2B C3B C8B -118.1(6) . .
C1B C2B C3B Ta1 -63.63(18) . .
C7B C2B C3B Ta1 120.58(18) . .
C2B C3B C4B C5B 0.0 . .
C8B C3B C4B C5B -177.8(7) . .
Ta1 C3B C4B C5B 64.50(14) . .
C2B C3B C4B C9B 175.0(5) . .
C8B C3B C4B C9B -2.8(7) . .
Ta1 C3B C4B C9B -120.5(6) . .
C2B C3B C4B Ta1 -64.50(14) . .
C8B C3B C4B Ta1 117.7(7) . .
C3B C4B C5B C1B 0.0 . .
C9B C4B C5B C1B -173.5(7) . .
Ta1 C4B C5B C1B 65.69(16) . .
C3B C4B C5B C10B 177.3(6) . .
C9B C4B C5B C10B 3.8(8) . .
Ta1 C4B C5B C10B -117.0(7) . .
C3B C4B C5B Ta1 -65.69(16) . .
C9B C4B C5B Ta1 120.8(8) . .
C2B C1B C5B C4B 0.0 . .
C6B C1B C5B C4B 175.3 . .
Ta1 C1B C5B C4B -65.55(17) . .
C2B C1B C5B C10B -176.3(9) . .
C6B C1B C5B C10B -1.0(9) . .
Ta1 C1B C5B C10B 118.1(10) . .
C2B C1B C5B Ta1 65.55(17) . .
C6B C1B C5B Ta1 -119.13(17) . .
B3 B2 C11 C12 11.2(3) . 2
B3 B2 C11 C12 -168.8(3) 2 2
Ta1 B2 C11 C12 99.6(3) . 2
Ta1 B2 C11 C12 -80.4(3) 2 2
B3 B2 C11 C12 -168.8(3) . .
B3 B2 C11 C12 11.2(3) 2 .
Ta1 B2 C11 C12 -80.4(3) . .
Ta1 B2 C11 C12 99.6(3) 2 .
C12 C11 C12 C13 -0.6(4) 2 .
B2 C11 C12 C13 179.4(4) . .
C11 C12 C13 C14 1.3(8) . .
C12 C13 C14 C13 -0.6(4) . 2
B1 B3 Ta1 B2 -142.4(4) . .
Ta1 B3 Ta1 B2 -68.8(2) 2 .
B2 B3 Ta1 B1 142.4(4) . .
Ta1 B3 Ta1 B1 73.5(3) 2 .
B2 B3 Ta1 B3 26.8(3) . 2
B1 B3 Ta1 B3 -115.5(3) . 2
Ta1 B3 Ta1 B3 -42.0(3) 2 2
B2 B3 Ta1 C2A -138.7(5) . .
B1 B3 Ta1 C2A 78.9(5) . .
Ta1 B3 Ta1 C2A 152.4(4) 2 .
B2 B3 Ta1 C3A -130.6(4) . .
B1 B3 Ta1 C3A 87.0(4) . .
Ta1 B3 Ta1 C3A 160.5(3) 2 .
B2 B3 Ta1 C5B -76.0(3) . .
B1 B3 Ta1 C5B 141.6(3) . .
Ta1 B3 Ta1 C5B -144.9(2) 2 .
B2 B3 Ta1 C4B -100.3(3) . .
B1 B3 Ta1 C4B 117.3(3) . .
Ta1 B3 Ta1 C4B -169.2(2) 2 .
B2 B3 Ta1 C1B -94.6(4) . .
B1 B3 Ta1 C1B 123.0(4) . .
Ta1 B3 Ta1 C1B -163.4(3) 2 .
B2 B3 Ta1 C1A -89.7(6) . .
B1 B3 Ta1 C1A 127.9(6) . .
Ta1 B3 Ta1 C1A -158.5(6) 2 .
B2 B3 Ta1 C3B -133.5(3) . .
B1 B3 Ta1 C3B 84.1(3) . .
Ta1 B3 Ta1 C3B 157.6(2) 2 .
B2 B3 Ta1 C2B -142.4(3) . .
B1 B3 Ta1 C2B 75.3(4) . .
Ta1 B3 Ta1 C2B 148.8(2) 2 .
C11 B2 Ta1 B3 -108.7(3) . .
B3 B2 Ta1 B3 140.5(4) 2 .
Ta1 B2 Ta1 B3 71.3(3) 2 .
C11 B2 Ta1 B1 -135.17(18) . .
B3 B2 Ta1 B1 -26.5(3) . .
B3 B2 Ta1 B1 114.0(3) 2 .
Ta1 B2 Ta1 B1 44.83(18) 2 .
C11 B2 Ta1 B3 110.9(2) . 2
B3 B2 Ta1 B3 -140.5(4) . 2
Ta1 B2 Ta1 B3 -69.1(2) 2 2
C11 B2 Ta1 C2A -11.0(5) . .
B3 B2 Ta1 C2A 97.7(6) . .
B3 B2 Ta1 C2A -121.8(6) 2 .
Ta1 B2 Ta1 C2A 169.0(5) 2 .
C11 B2 Ta1 C3A -44.9(4) . .
B3 B2 Ta1 C3A 63.8(5) . .
B3 B2 Ta1 C3A -155.7(4) 2 .
Ta1 B2 Ta1 C3A 135.1(4) 2 .
C11 B2 Ta1 C5B 7.68(15) . .
B3 B2 Ta1 C5B 116.4(3) . .
B3 B2 Ta1 C5B -103.2(3) 2 .
Ta1 B2 Ta1 C5B -172.31(15) 2 .
C11 B2 Ta1 C4B -27.26(15) . .
B3 B2 Ta1 C4B 81.4(3) . .
B3 B2 Ta1 C4B -138.1(3) 2 .
Ta1 B2 Ta1 C4B 152.74(15) 2 .
C11 B2 Ta1 C1B 25.8(2) . .
B3 B2 Ta1 C1B 134.5(3) . .
B3 B2 Ta1 C1B -85.1(3) 2 .
Ta1 B2 Ta1 C1B -154.2(2) 2 .
C11 B2 Ta1 C1A 25.9(3) . .
B3 B2 Ta1 C1A 134.6(4) . .
B3 B2 Ta1 C1A -84.9(4) 2 .
Ta1 B2 Ta1 C1A -154.1(3) 2 .
C11 B2 Ta1 C3B -47.1(2) . .
B3 B2 Ta1 C3B 61.6(4) . .
B3 B2 Ta1 C3B -157.9(3) 2 .
Ta1 B2 Ta1 C3B 132.9(2) 2 .
C11 B2 Ta1 C2B -13.5(3) . .
B3 B2 Ta1 C2B 95.1(4) . .
B3 B2 Ta1 C2B -124.4(4) 2 .
Ta1 B2 Ta1 C2B 166.5(3) 2 .
Ta1 B1 Ta1 B3 -67.9(3) 2 .
B3 B1 Ta1 B2 25.8(3) . .
Ta1 B1 Ta1 B2 -42.13(16) 2 .
B3 B1 Ta1 B3 67.3(3) . 2
Ta1 B1 Ta1 B3 -0.6(3) 2 2
B3 B1 Ta1 C2A -127.9(4) . .
Ta1 B1 Ta1 C2A 164.1(3) 2 .
B3 B1 Ta1 C3A -97.0(4) . .
Ta1 B1 Ta1 C3A -164.9(3) 2 .
B3 B1 Ta1 C5B -70.7(4) . .
Ta1 B1 Ta1 C5B -138.6(3) 2 .
B3 B1 Ta1 C4B -69.2(3) . .
Ta1 B1 Ta1 C4B -137.18(19) 2 .
B3 B1 Ta1 C1B -129.3(4) . .
Ta1 B1 Ta1 C1B 162.7(3) 2 .
B3 B1 Ta1 C1A -126.6(6) . .
Ta1 B1 Ta1 C1A 165.5(5) 2 .
B3 B1 Ta1 C3B -99.4(3) . .
Ta1 B1 Ta1 C3B -167.38(19) 2 .
B3 B1 Ta1 C2B -129.6(3) . .
Ta1 B1 Ta1 C2B 162.45(17) 2 .
C3A C2A Ta1 B3 14.2(3) . .
C1A C2A Ta1 B3 129.1(4) . .
C7A C2A Ta1 B3 -75.0(4) . .
C3A C2A Ta1 B2 -54.9(4) . .
C1A C2A Ta1 B2 60.1(5) . .
C7A C2A Ta1 B2 -144.0(4) . .
C3A C2A Ta1 B1 63.7(2) . .
C1A C2A Ta1 B1 178.7(3) . .
C7A C2A Ta1 B1 -25.4(3) . .
C3A C2A Ta1 B3 -141.5(6) . 2
C1A C2A Ta1 B3 -26.5(4) . 2
C7A C2A Ta1 B3 129.4(4) . 2
C1A C2A Ta1 C3A 114.94(16) . .
C7A C2A Ta1 C3A -89.1(2) . .
C3A C2A Ta1 C5B -77.8(4) . .
C1A C2A Ta1 C5B 37.2(4) . .
C7A C2A Ta1 C5B -166.9(5) . .
C3A C2A Ta1 C4B -35.0(5) . .
C1A C2A Ta1 C4B 79.9(4) . .
C7A C2A Ta1 C4B -124.1(5) . .
C3A C2A Ta1 C1B -117.9(6) . .
C1A C2A Ta1 C1B -3.0(8) . .
C7A C2A Ta1 C1B 153.0(8) . .
C3A C2A Ta1 C1A -114.94(16) . .
C7A C2A Ta1 C1A 155.94(11) . .
C3A C2A Ta1 C3B 4.9(9) . .
C1A C2A Ta1 C3B 119.8(7) . .
C7A C2A Ta1 C3B -84.2(8) . .
C3A C2A Ta1 C2B 99(7) . .
C1A C2A Ta1 C2B -146(7) . .
C7A C2A Ta1 C2B 10(7) . .
C4A C3A Ta1 B3 75.43(18) . .
C2A C3A Ta1 B3 -169.3(2) . .
C8A C3A Ta1 B3 -15.5(13) . .
C4A C3A Ta1 B2 35.40(19) . .
C2A C3A Ta1 B2 150.7(3) . .
C8A C3A Ta1 B2 -55.5(14) . .
C4A C3A Ta1 B1 122.2(2) . .
C2A C3A Ta1 B1 -122.5(2) . .
C8A C3A Ta1 B1 31.3(13) . .
C4A C3A Ta1 B3 -14.1(6) . 2
C2A C3A Ta1 B3 101.2(7) . 2
C8A C3A Ta1 B3 -105.0(15) . 2
C4A C3A Ta1 C2A -115.29(16) . .
C8A C3A Ta1 C2A 153.8(12) . .
C4A C3A Ta1 C5B -38.8(4) . .
C2A C3A Ta1 C5B 76.5(4) . .
C8A C3A Ta1 C5B -129.7(14) . .
C4A C3A Ta1 C4B 0.1(7) . .
C2A C3A Ta1 C4B 115.4(6) . .
C8A C3A Ta1 C4B -90.8(13) . .
C4A C3A Ta1 C1B -81.0(4) . .
C2A C3A Ta1 C1B 34.3(5) . .
C8A C3A Ta1 C1B -172.0(15) . .
C4A C3A Ta1 C1A -77.51(18) . .
C2A C3A Ta1 C1A 37.78(9) . .
C8A C3A Ta1 C1A -168.5(12) . .
C2A C3A Ta1 C3B -66(7) . .
C8A C3A Ta1 C3B 88(7) . .
C4A C3A Ta1 C2B -120.0(7) . .
C2A C3A Ta1 C2B -4.7(8) . .
C8A C3A Ta1 C2B 149.1(18) . .
C4B C5B Ta1 B3 -46.24(17) . .
C1B C5B Ta1 B3 -161.5(2) . .
C10B C5B Ta1 B3 62.5(10) . .
C4B C5B Ta1 B2 -90.36(5) . .
C1B C5B Ta1 B2 154.38(7) . .
C10B C5B Ta1 B2 18.4(10) . .
C4B C5B Ta1 B1 2.4(3) . .
C1B C5B Ta1 B1 -112.8(4) . .
C10B C5B Ta1 B1 111.2(11) . .
C4B C5B Ta1 B3 -135.45(17) . 2
C1B C5B Ta1 B3 109.29(17) . 2
C10B C5B Ta1 B3 -26.7(10) . 2
C4B C5B Ta1 C2A 78.3(4) . .
C1B C5B Ta1 C2A -37.0(4) . .
C10B C5B Ta1 C2A -173.0(11) . .
C4B C5B Ta1 C3A 35.1(4) . .
C1B C5B Ta1 C3A -80.2(4) . .
C10B C5B Ta1 C3A 143.9(11) . .
C1B C5B Ta1 C4B -115.26(9) . .
C10B C5B Ta1 C4B 108.8(10) . .
C4B C5B Ta1 C1B 115.26(9) . .
C10B C5B Ta1 C1B -136.0(10) . .
C4B C5B Ta1 C1A 118.7(8) . .
C1B C5B Ta1 C1A 3.4(9) . .
C10B C5B Ta1 C1A -132.6(14) . .
C4B C5B Ta1 C3B 37.2 . .
C1B C5B Ta1 C3B -78.01(8) . .
C10B C5B Ta1 C3B 146.0(10) . .
C4B C5B Ta1 C2B 78.10(9) . .
C1B C5B Ta1 C2B -37.2 . .
C10B C5B Ta1 C2B -173.1(10) . .
C5B C4B Ta1 B3 138.54(17) . .
C3B C4B Ta1 B3 -105.90(16) . .
C9B C4B Ta1 B3 4.3(8) . .
C5B C4B Ta1 B2 93.77(9) . .
C3B C4B Ta1 B2 -150.67(9) . .
C9B C4B Ta1 B2 -40.5(8) . .
C5B C4B Ta1 B1 -178.5(2) . .
C3B C4B Ta1 B1 -62.90(19) . .
C9B C4B Ta1 B1 47.3(9) . .
C5B C4B Ta1 B3 57.89(19) . 2
C3B C4B Ta1 B3 173.4(2) . 2
C9B C4B Ta1 B3 -76.4(8) . 2
C5B C4B Ta1 C2A -76.3(5) . .
C3B C4B Ta1 C2A 39.2(5) . .
C9B C4B Ta1 C2A 149.4(11) . .
C5B C4B Ta1 C3A -115.4(7) . .
C3B C4B Ta1 C3A 0.1(7) . .
C9B C4B Ta1 C3A 110.3(11) . .
C3B C4B Ta1 C5B 115.56(7) . .
C9B C4B Ta1 C5B -134.3(8) . .
C5B C4B Ta1 C1B -37.61(6) . .
C3B C4B Ta1 C1B 77.95(9) . .
C9B C4B Ta1 C1B -171.9(8) . .
C5B C4B Ta1 C1A -34.0(5) . .
C3B C4B Ta1 C1A 81.5(5) . .
C9B C4B Ta1 C1A -168.3(11) . .
C5B C4B Ta1 C3B -115.56(7) . .
C9B C4B Ta1 C3B 110.2(8) . .
C5B C4B Ta1 C2B -78.68(8) . .
C3B C4B Ta1 C2B 36.88(6) . .
C9B C4B Ta1 C2B 147.1(8) . .
C2B C1B Ta1 B3 -84.8(4) . .
C5B C1B Ta1 B3 30.9(3) . .
C6B C1B Ta1 B3 133.7(3) . .
C2B C1B Ta1 B2 -148.48(17) . .
C5B C1B Ta1 B2 -32.82(11) . .
C6B C1B Ta1 B2 70.06(19) . .
C2B C1B Ta1 B1 -0.5(3) . .
C5B C1B Ta1 B1 115.2(4) . .
C6B C1B Ta1 B1 -141.9(3) . .
C2B C1B Ta1 B3 162.0(2) . 2
C5B C1B Ta1 B3 -82.37(19) . 2
C6B C1B Ta1 B3 20.5(2) . 2
C2B C1B Ta1 C2A -3.0(8) . .
C5B C1B Ta1 C2A 112.7(7) . .
C6B C1B Ta1 C2A -144.4(8) . .
C2B C1B Ta1 C3A -40.4(5) . .
C5B C1B Ta1 C3A 75.3(5) . .
C6B C1B Ta1 C3A 178.2(5) . .
C2B C1B Ta1 C5B -115.67(8) . .
C6B C1B Ta1 C5B 102.88(10) . .
C2B C1B Ta1 C4B -78.01(9) . .
C5B C1B Ta1 C4B 37.65(6) . .
C6B C1B Ta1 C4B 140.54(6) . .
C2B C1B Ta1 C1A -151(7) . .
C5B C1B Ta1 C1A -35(7) . .
C6B C1B Ta1 C1A 68(7) . .
C2B C1B Ta1 C3B -36.87(6) . .
C5B C1B Ta1 C3B 78.80(8) . .
C6B C1B Ta1 C3B -178.318(18) . .
C5B C1B Ta1 C2B 115.67(8) . .
C6B C1B Ta1 C2B -141.45(7) . .
C5A C1A Ta1 B3 27.4(5) . .
C2A C1A Ta1 B3 -88.3(5) . .
C6A C1A Ta1 B3 159.9(4) . .
C5A C1A Ta1 B2 -32.36(15) . .
C2A C1A Ta1 B2 -148.1(3) . .
C6A C1A Ta1 B2 100.1(3) . .
C5A C1A Ta1 B1 113.6(5) . .
C2A C1A Ta1 B1 -2.2(4) . .
C6A C1A Ta1 B1 -114.0(5) . .
C5A C1A Ta1 B3 -80.9(2) . 2
C2A C1A Ta1 B3 163.4(3) . 2
C6A C1A Ta1 B3 51.6(3) . 2
C5A C1A Ta1 C2A 115.71(14) . .
C6A C1A Ta1 C2A -111.8(2) . .
C5A C1A Ta1 C3A 77.75(16) . .
C2A C1A Ta1 C3A -37.96(12) . .
C6A C1A Ta1 C3A -149.75(10) . .
C5A C1A Ta1 C5B 3.4(8) . .
C2A C1A Ta1 C5B -112.3(7) . .
C6A C1A Ta1 C5B 135.9(9) . .
C5A C1A Ta1 C4B 40.2(5) . .
C2A C1A Ta1 C4B -75.6(4) . .
C6A C1A Ta1 C4B 172.7(6) . .
C5A C1A Ta1 C1B 146(7) . .
C2A C1A Ta1 C1B 30(7) . .
C6A C1A Ta1 C1B -82(7) . .
C5A C1A Ta1 C3B 81.1(4) . .
C2A C1A Ta1 C3B -34.6(4) . .
C6A C1A Ta1 C3B -146.4(5) . .
C5A C1A Ta1 C2B 118.3(5) . .
C2A C1A Ta1 C2B 2.6(6) . .
C6A C1A Ta1 C2B -109.2(7) . .
C2B C3B Ta1 B3 -168.06(18) . .
C4B C3B Ta1 B3 75.77(17) . .
C8B C3B Ta1 B3 -56.5(7) . .
C2B C3B Ta1 B2 152.8(2) . .
C4B C3B Ta1 B2 36.60(16) . .
C8B C3B Ta1 B2 -95.7(7) . .
C2B C3B Ta1 B1 -121.57(19) . .
C4B C3B Ta1 B1 122.25(19) . .
C8B C3B Ta1 B1 -10.1(7) . .
C2B C3B Ta1 B3 100.2(6) . 2
C4B C3B Ta1 B3 -15.9(5) . 2
C8B C3B Ta1 B3 -148.3(7) . 2
C2B C3B Ta1 C2A 4.9(9) . .
C4B C3B Ta1 C2A -111.3(8) . .
C8B C3B Ta1 C2A 116.4(12) . .
C2B C3B Ta1 C3A 115(7) . .
C4B C3B Ta1 C3A -1(7) . .
C8B C3B Ta1 C3A -134(7) . .
C2B C3B Ta1 C5B 78.57(8) . .
C4B C3B Ta1 C5B -37.61(5) . .
C8B C3B Ta1 C5B -169.9(6) . .
C2B C3B Ta1 C4B 116.17(9) . .
C8B C3B Ta1 C4B -132.3(7) . .
C2B C3B Ta1 C1B 37.0 . .
C4B C3B Ta1 C1B -79.12(10) . .
C8B C3B Ta1 C1B 148.6(6) . .
C2B C3B Ta1 C1A 40.4(5) . .
C4B C3B Ta1 C1A -75.7(4) . .
C8B C3B Ta1 C1A 151.9(9) . .
C4B C3B Ta1 C2B -116.17(9) . .
C8B C3B Ta1 C2B 111.5(7) . .
C1B C2B Ta1 B3 131.9(3) . .
C3B C2B Ta1 B3 15.7(2) . .
C7B C2B Ta1 B3 -116.4(2) . .
C1B C2B Ta1 B2 62.8(3) . .
C3B C2B Ta1 B2 -53.4(3) . .
C7B C2B Ta1 B2 174.48(19) . .
C1B C2B Ta1 B1 179.7(2) . .
C3B C2B Ta1 B1 63.5(2) . .
C7B C2B Ta1 B1 -68.6(2) . .
C1B C2B Ta1 B3 -29.4(3) . 2
C3B C2B Ta1 B3 -145.6(4) . 2
C7B C2B Ta1 B3 82.3(4) . 2
C1B C2B Ta1 C2A 35(7) . .
C3B C2B Ta1 C2A -81(7) . .
C7B C2B Ta1 C2A 146(8) . .
C1B C2B Ta1 C3A 111.6(8) . .
C3B C2B Ta1 C3A -4.7(8) . .
C7B C2B Ta1 C3A -136.7(9) . .
C1B C2B Ta1 C5B 37.54(5) . .
C3B C2B Ta1 C5B -78.70(8) . .
C7B C2B Ta1 C5B 149.22(6) . .
C1B C2B Ta1 C4B 79.12(10) . .
C3B C2B Ta1 C4B -37.1 . .
C7B C2B Ta1 C4B -169.2 . .
C3B C2B Ta1 C1B -116.25(9) . .
C7B C2B Ta1 C1B 111.68(10) . .
C1B C2B Ta1 C1A 2.6(6) . .
C3B C2B Ta1 C1A -113.7(6) . .
C7B C2B Ta1 C1A 114.2(6) . .
C1B C2B Ta1 C3B 116.25(9) . .
C7B C2B Ta1 C3B -132.08(7) . .
